data_4133987
loop_
_publ_author_name
'Miller, Eric R.'
'Hovey, M. Todd'
'Scheidt, Karl A.'

_publ_section_title
;
 A Concise, Enantioselective Approach for the Synthesis of Yohimbine
 Alkaloids.
;
_journal_name_full 'Journal of the American Chemical Society'
_journal_paper_doi 10.1021/jacs.9b12319
_journal_year 2020
_chemical_absolute_configuration ad
_chemical_formula_moiety 'C2 F3 O2, C22 H29 N2 O4'
_chemical_formula_sum 'C24 H29 F3 N2 O6'
_chemical_formula_weight 498.49
_space_group_crystal_system monoclinic
_space_group_IT_number 4
_space_group_name_Hall 'P 2yb'
_space_group_name_H-M_alt 'P 1 21 1'
_atom_sites_solution_hydrogens geom
_atom_sites_solution_primary dual
_audit_creation_date 2018-11-13
_audit_creation_method
;
Olex2 1.2
(compiled May 18 2018 14:05:52 for OlexSys, GUI svn.r5506)
;
_cell_angle_alpha 90
_cell_angle_beta 91.701(5)
_cell_angle_gamma 90
_cell_formula_units_Z 4
_cell_length_a 12.4230(12)
_cell_length_b 8.3502(8)
_cell_length_c 23.217(2)
_cell_measurement_reflns_used 9880
_cell_measurement_temperature 100(2)
_cell_measurement_theta_max 65.324
_cell_measurement_theta_min 6.531
_cell_volume 2407.3(4)
_computing_cell_refinement 'SAINT V8.38A (?, 2016)'
_computing_data_reduction 'SAINT V8.38A (?, 2016)'
_computing_molecular_graphics 'Olex2 (Dolomanov et al., 2009)'
_computing_publication_material 'Olex2 (Dolomanov et al., 2009)'
_computing_structure_refinement 'ShelXL (Sheldrick, 2015)'
_computing_structure_solution 'ShelXT (Sheldrick, 2015)'
_diffrn_ambient_temperature 99.99
_diffrn_measured_fraction_theta_full 0.988
_diffrn_measured_fraction_theta_max 0.988
_diffrn_measurement_device_type 'Bruker APEX-II CCD'
_diffrn_measurement_method '\f and \w scans'
_diffrn_radiation_type CuK\a
_diffrn_radiation_wavelength 1.54178
_diffrn_reflns_av_R_equivalents 0.0209
_diffrn_reflns_av_unetI/netI 0.0256
_diffrn_reflns_Laue_measured_fraction_full 0.988
_diffrn_reflns_Laue_measured_fraction_max 0.988
_diffrn_reflns_limit_h_max 14
_diffrn_reflns_limit_h_min -14
_diffrn_reflns_limit_k_max 9
_diffrn_reflns_limit_k_min -8
_diffrn_reflns_limit_l_max 27
_diffrn_reflns_limit_l_min -27
_diffrn_reflns_number 17945
_diffrn_reflns_point_group_measured_fraction_full 0.938
_diffrn_reflns_point_group_measured_fraction_max 0.938
_diffrn_reflns_theta_full 65.320
_diffrn_reflns_theta_max 65.319
_diffrn_reflns_theta_min 5.631
_diffrn_standards_number 0
_exptl_absorpt_coefficient_mu 0.970
_exptl_absorpt_correction_T_max 0.7526
_exptl_absorpt_correction_T_min 0.6689
_exptl_absorpt_correction_type multi-scan
_exptl_absorpt_process_details
;
SADABS-2016/2 (Bruker,2016) was used for absorption correction.
wR2(int) was 0.0411 before and 0.0317 after correction.
The Ratio of minimum to maximum transmission is 0.8888.
The \l/2 correction factor is Not present.
;
_exptl_crystal_colour colourless
_exptl_crystal_colour_primary colourless
_exptl_crystal_density_diffrn 1.375
_exptl_crystal_description needle
_exptl_crystal_F_000 1048
_exptl_crystal_size_max 0.374
_exptl_crystal_size_mid 0.082
_exptl_crystal_size_min 0.063
_refine_diff_density_max 0.448
_refine_diff_density_min -0.367
_refine_diff_density_rms 0.040
_refine_ls_abs_structure_details
;
 Flack x determined using 3231 quotients [(I+)-(I-)]/[(I+)+(I-)]
 (Parsons, Flack and Wagner, Acta Cryst. B69 (2013) 249-259).
;
_refine_ls_abs_structure_Flack 0.09(4)
_refine_ls_extinction_method none
_refine_ls_goodness_of_fit_ref 1.027
_refine_ls_hydrogen_treatment constr
_refine_ls_matrix_type full
_refine_ls_number_parameters 635
_refine_ls_number_reflns 7734
_refine_ls_number_restraints 1
_refine_ls_restrained_S_all 1.027
_refine_ls_R_factor_all 0.0316
_refine_ls_R_factor_gt 0.0310
_refine_ls_shift/su_max 0.000
_refine_ls_shift/su_mean 0.000
_refine_ls_structure_factor_coef Fsqd
_refine_ls_weighting_details 'w=1/[\s^2^(Fo^2^)+(0.0420P)^2^+0.8652P] where P=(Fo^2^+2Fc^2^)/3'
_refine_ls_weighting_scheme calc
_refine_ls_wR_factor_gt 0.0794
_refine_ls_wR_factor_ref 0.0799
_reflns_Friedel_coverage 0.763
_reflns_Friedel_fraction_full 0.879
_reflns_Friedel_fraction_max 0.879
_reflns_number_gt 7593
_reflns_number_total 7734
_reflns_threshold_expression 'I > 2\s(I)'
_cod_data_source_file ja9b12319_si_002.cif
_cod_data_source_block erm_cx1440
_cod_original_cell_volume 2407.4(4)
_cod_database_code 4133987
_shelx_shelxl_version_number 2018/3
_shelx_space_group_comment
;
The symmetry employed for this shelxl refinement is uniquely defined
by the following loop, which should always be used as a source of
symmetry information in preference to the above space-group names.
They are only intended as comments.
;
_shelx_estimated_absorpt_t_max 0.941
_shelx_estimated_absorpt_t_min 0.713
_olex2_refinement_description
;
1. Fixed Uiso
 At 1.2 times of:
  All C(H) groups, All C(H,H) groups, All N(H) groups
 At 1.5 times of:
  All C(H,H,H) groups
2.a Ternary CH refined with riding coordinates:
 N00K(H00K), N2(H2), C01E(H01E), C01I(H01I), C11(H11), C13(H13), C017(H017),
 C18(H18)
2.b Secondary CH2 refined with riding coordinates:
 C00X(H00A,H00B), C1(H1A,H1B), C01G(H01A,H01B), C01K(H01D,H01F), C01M(H01G,
 H01H), C01R(H01J,H01K), C01U(H01L,H01M), C2(H2A,H2B), C12(H12A,H12B),
 C013(H01W,H01X), C15(H15A,H15B), C17(H17A,H17B), C19(H19A,H19B), C21(H21A,H21B)
2.c Aromatic/amide H refined with riding coordinates:
 N00G(H00G), N1(H1), C01C(H01C), C01N(H01N), C01Q(H01Q), C01T(H01T), C5(H5),
 C6(H6), C7(H7), C8(H8)
2.d Idealised Me refined as rotating group:
 C01V(H01O,H01P,H01R), C01W(H01S,H01U,H01V), C16(H16A,H16B,H16C), C22(H22A,
 H22B,H22C)
;
_olex2_submission_special_instructions 'No special instructions were received'

loop_
_space_group_symop_operation_xyz
'x, y, z'
'-x, y+1/2, -z'

loop_
_atom_site_label
_atom_site_type_symbol
_atom_site_fract_x
_atom_site_fract_y
_atom_site_fract_z
_atom_site_U_iso_or_equiv
_atom_site_adp_type
_atom_site_occupancy
_atom_site_site_symmetry_order
_atom_site_calc_flag
_atom_site_refinement_flags_posn
F00E F 0.44473(14) 0.6262(3) 0.08672(10) 0.0569(6) Uani 1 1 d .
F001 F 0.38940(12) 0.8223(2) 0.03437(7) 0.0355(4) Uani 1 1 d .
F1 F 0.89837(18) 0.3227(6) 0.56875(10) 0.1169(14) Uani 1 1 d .
F2 F 0.93313(14) 0.2208(3) 0.48765(12) 0.0665(7) Uani 1 1 d .
F002 F 0.38815(14) 0.8404(2) 0.12602(7) 0.0423(4) Uani 1 1 d .
F3 F 0.92134(17) 0.4679(3) 0.49691(16) 0.0894(10) Uani 1 1 d .
O00A O -0.23204(14) 0.3254(2) 0.09330(8) 0.0281(4) Uani 1 1 d .
O00C O 0.18403(14) 0.7803(3) 0.07483(8) 0.0349(5) Uani 1 1 d .
O00D O -0.18929(15) 0.2820(3) 0.18695(8) 0.0351(5) Uani 1 1 d .
O00J O 0.24560(19) 0.5289(3) 0.09036(10) 0.0439(6) Uani 1 1 d .
O1 O 0.41173(14) 0.7023(3) 0.35979(8) 0.0315(5) Uani 1 1 d .
O2 O 0.54012(13) 0.7826(2) 0.30009(7) 0.0221(4) Uani 1 1 d .
O3 O 0.88983(14) 0.6470(2) 0.34553(8) 0.0263(4) Uani 1 1 d .
O4 O 0.83414(13) 0.3939(2) 0.35987(8) 0.0233(4) Uani 1 1 d .
O5 O 0.72013(13) 0.1975(2) 0.48196(8) 0.0238(4) Uani 1 1 d .
O005 O 0.12246(14) 0.6047(2) 0.24116(7) 0.0253(4) Uani 1 1 d .
O6 O 0.70778(14) 0.4540(2) 0.50817(8) 0.0241(4) Uani 1 1 d .
O008 O 0.14755(14) 0.3435(2) 0.26059(7) 0.0249(4) Uani 1 1 d .
N00G N 0.03994(15) 0.2509(3) -0.06833(8) 0.0187(4) Uani 1 1 d .
H00G H -0.030694 0.242907 -0.068301 0.022 Uiso 1 1 calc R
N00K N 0.16283(15) 0.2314(3) 0.07972(8) 0.0193(4) Uani 1 1 d .
H00K H 0.170917 0.350479 0.081386 0.023 Uiso 1 1 calc R
N1 N 0.47776(14) 0.7708(3) 0.58342(8) 0.0165(4) Uani 1 1 d .
H1 H 0.419185 0.788300 0.562106 0.020 Uiso 1 1 calc R
N2 N 0.72530(14) 0.7768(2) 0.49768(8) 0.0150(4) Uani 1 1 d .
H2 H 0.726981 0.657113 0.497892 0.018 Uiso 1 1 calc R
C00S C 0.11126(19) 0.4489(3) 0.23010(10) 0.0199(5) Uani 1 1 d .
C00X C -0.03047(18) 0.2763(3) 0.05578(10) 0.0194(5) Uani 1 1 d .
H00A H -0.089924 0.253355 0.027650 0.023 Uiso 1 1 calc R
H00B H -0.018813 0.393590 0.056796 0.023 Uiso 1 1 calc R
C00Z C 0.10910(19) 0.2350(3) -0.02101(10) 0.0198(5) Uani 1 1 d .
C1 C 0.79803(18) 0.8363(3) 0.54639(10) 0.0185(5) Uani 1 1 d .
H1A H 0.788147 0.953094 0.551179 0.022 Uiso 1 1 calc R
H1B H 0.874114 0.816595 0.536994 0.022 Uiso 1 1 calc R
C01C C 0.0682(2) 0.3052(3) -0.17307(10) 0.0216(5) Uani 1 1 d .
H01C H -0.005922 0.303560 -0.184459 0.026 Uiso 1 1 calc R
C01D C 0.21075(19) 0.2857(3) -0.09739(11) 0.0217(5) Uani 1 1 d .
C01E C -0.06045(19) 0.2167(3) 0.11567(10) 0.0203(5) Uani 1 1 d .
H01E H -0.068528 0.097890 0.112306 0.024 Uiso 1 1 calc R
C01G C 0.1361(2) 0.1728(3) 0.13896(10) 0.0216(5) Uani 1 1 d .
H01A H 0.195946 0.200389 0.166285 0.026 Uiso 1 1 calc R
H01B H 0.129219 0.054690 0.138161 0.026 Uiso 1 1 calc R
C01H C 0.21305(19) 0.2550(3) -0.03666(10) 0.0218(5) Uani 1 1 d .
C01I C 0.03180(19) 0.2454(3) 0.16031(10) 0.0211(5) Uani 1 1 d .
H01I H 0.013051 0.187055 0.196270 0.025 Uiso 1 1 calc R
C01K C 0.1759(2) 0.6485(4) 0.29577(12) 0.0289(6) Uani 1 1 d .
H01D H 0.250329 0.606195 0.297679 0.035 Uiso 1 1 calc R
H01F H 0.136092 0.604411 0.328516 0.035 Uiso 1 1 calc R
C01L C 0.3698(2) 0.7385(3) 0.08227(11) 0.0271(6) Uani 1 1 d .
C01M C 0.2677(2) 0.1610(4) 0.06087(11) 0.0266(6) Uani 1 1 d .
H01G H 0.258395 0.044822 0.053842 0.032 Uiso 1 1 calc R
H01H H 0.323189 0.174705 0.091988 0.032 Uiso 1 1 calc R
C01N C 0.2890(2) 0.3129(3) -0.13890(12) 0.0280(6) Uani 1 1 d .
H01N H 0.363231 0.316158 -0.127953 0.034 Uiso 1 1 calc R
C01Q C 0.1471(2) 0.3310(3) -0.21257(11) 0.0260(6) Uani 1 1 d .
H01Q H 0.127022 0.346739 -0.251968 0.031 Uiso 1 1 calc R
C01R C 0.30559(19) 0.2413(4) 0.00622(11) 0.0266(6) Uani 1 1 d .
H01J H 0.334226 0.349197 0.015491 0.032 Uiso 1 1 calc R
H01K H 0.364098 0.177388 -0.010479 0.032 Uiso 1 1 calc R
C01T C 0.2565(2) 0.3346(4) -0.19569(12) 0.0301(6) Uani 1 1 d .
H01T H 0.309090 0.352247 -0.223880 0.036 Uiso 1 1 calc R
C01U C -0.3396(2) 0.3766(4) 0.10817(13) 0.0367(7) Uani 1 1 d .
H01L H -0.364429 0.461584 0.081183 0.044 Uiso 1 1 calc R
H01M H -0.337413 0.422086 0.147558 0.044 Uiso 1 1 calc R
C01V C -0.4168(2) 0.2414(5) 0.10551(13) 0.0408(8) Uani 1 1 d .
H01O H -0.419693 0.196908 0.066438 0.061 Uiso 1 1 calc GR
H01P H -0.488466 0.279631 0.115476 0.061 Uiso 1 1 calc GR
H01R H -0.393295 0.158183 0.132872 0.061 Uiso 1 1 calc GR
C01W C 0.1767(3) 0.8286(4) 0.29789(15) 0.0411(8) Uani 1 1 d .
H01S H 0.211161 0.870547 0.263587 0.062 Uiso 1 1 calc GR
H01U H 0.216928 0.864258 0.332501 0.062 Uiso 1 1 calc GR
H01V H 0.102548 0.868302 0.298957 0.062 Uiso 1 1 calc GR
C2 C 0.77252(18) 0.7510(3) 0.60246(10) 0.0192(5) Uani 1 1 d .
H2A H 0.800866 0.640213 0.601736 0.023 Uiso 1 1 calc R
H2B H 0.807471 0.807826 0.635431 0.023 Uiso 1 1 calc R
C3 C 0.65314(18) 0.7476(3) 0.60943(10) 0.0168(5) Uani 1 1 d .
C4 C 0.59061(19) 0.7115(3) 0.65877(10) 0.0176(5) Uani 1 1 d .
C5 C 0.6155(2) 0.6688(3) 0.71614(10) 0.0205(5) Uani 1 1 d .
H5 H 0.688273 0.655677 0.729074 0.025 Uiso 1 1 calc R
C6 C 0.5324(2) 0.6463(3) 0.75333(11) 0.0220(5) Uani 1 1 d .
H6 H 0.548459 0.618190 0.792287 0.026 Uiso 1 1 calc R
C7 C 0.4244(2) 0.6640(3) 0.73483(11) 0.0228(5) Uani 1 1 d .
H7 H 0.368941 0.648047 0.761525 0.027 Uiso 1 1 calc R
C8 C 0.39741(19) 0.7043(3) 0.67853(11) 0.0200(5) Uani 1 1 d .
H8 H 0.324350 0.715455 0.665908 0.024 Uiso 1 1 calc R
C9 C 0.48145(19) 0.7280(3) 0.64092(10) 0.0178(5) Uani 1 1 d .
C010 C -0.1665(2) 0.2785(3) 0.13697(10) 0.0235(5) Uani 1 1 d .
C10 C 0.58207(18) 0.7812(3) 0.56546(10) 0.0163(5) Uani 1 1 d .
C11 C 0.61056(17) 0.8300(3) 0.50597(10) 0.0162(5) Uani 1 1 d .
H11 H 0.607344 0.949445 0.503227 0.019 Uiso 1 1 calc R
C12 C 0.53887(17) 0.7587(3) 0.45797(9) 0.0168(5) Uani 1 1 d .
H12A H 0.542644 0.640363 0.459546 0.020 Uiso 1 1 calc R
H12B H 0.463182 0.791065 0.463398 0.020 Uiso 1 1 calc R
C013 C 0.0441(2) 0.4230(3) 0.17587(10) 0.0204(5) Uani 1 1 d .
H01W H 0.077950 0.479723 0.143624 0.024 Uiso 1 1 calc R
H01X H -0.028155 0.469972 0.180882 0.024 Uiso 1 1 calc R
C13 C 0.57542(18) 0.8168(3) 0.39969(10) 0.0171(5) Uani 1 1 d .
H13 H 0.570381 0.936283 0.400179 0.021 Uiso 1 1 calc R
C14 C 0.49890(19) 0.7590(3) 0.35202(10) 0.0192(5) Uani 1 1 d .
C15 C 0.4723(2) 0.7373(3) 0.25049(10) 0.0241(5) Uani 1 1 d .
H15A H 0.494040 0.798930 0.216300 0.029 Uiso 1 1 calc R
H15B H 0.396336 0.763792 0.258045 0.029 Uiso 1 1 calc R
C16 C 0.4821(3) 0.5615(4) 0.23848(13) 0.0395(7) Uani 1 1 d .
H16A H 0.440331 0.534889 0.203291 0.059 Uiso 1 1 calc GR
H16B H 0.454307 0.500560 0.270914 0.059 Uiso 1 1 calc GR
H16C H 0.557905 0.534216 0.233386 0.059 Uiso 1 1 calc GR
C016 C 0.2531(2) 0.6742(4) 0.08208(11) 0.0263(6) Uani 1 1 d .
C017 C 0.07204(19) 0.1923(3) 0.03738(10) 0.0189(5) Uani 1 1 d .
H017 H 0.059301 0.074098 0.038470 0.023 Uiso 1 1 calc R
C17 C 0.76456(18) 0.8339(3) 0.44034(10) 0.0179(5) Uani 1 1 d .
H17A H 0.839279 0.795941 0.435605 0.021 Uiso 1 1 calc R
H17B H 0.765737 0.952440 0.440112 0.021 Uiso 1 1 calc R
C18 C 0.69442(17) 0.7750(3) 0.38939(9) 0.0170(5) Uani 1 1 d .
H18 H 0.716576 0.835613 0.354538 0.020 Uiso 1 1 calc R
C019 C 0.10133(19) 0.2817(3) -0.11569(10) 0.0196(5) Uani 1 1 d .
C19 C 0.70921(18) 0.5961(3) 0.37658(10) 0.0171(5) Uani 1 1 d .
H19A H 0.691440 0.533777 0.411305 0.021 Uiso 1 1 calc R
H19B H 0.657748 0.564548 0.345236 0.021 Uiso 1 1 calc R
C20 C 0.82120(19) 0.5532(3) 0.35928(10) 0.0183(5) Uani 1 1 d .
C21 C 0.9348(2) 0.3353(4) 0.33752(14) 0.0321(6) Uani 1 1 d .
H21A H 0.996020 0.370725 0.362640 0.038 Uiso 1 1 calc R
H21B H 0.945097 0.378088 0.298293 0.038 Uiso 1 1 calc R
C22 C 0.9298(3) 0.1567(4) 0.33591(18) 0.0480(9) Uani 1 1 d .
H22A H 0.871057 0.122873 0.309530 0.072 Uiso 1 1 calc GR
H22B H 0.916804 0.115774 0.374646 0.072 Uiso 1 1 calc GR
H22C H 0.998170 0.114278 0.322487 0.072 Uiso 1 1 calc GR
C23 C 0.75634(18) 0.3259(3) 0.49983(10) 0.0167(5) Uani 1 1 d .
C24 C 0.8782(2) 0.3303(4) 0.51440(12) 0.0312(6) Uani 1 1 d .

loop_
_atom_site_aniso_label
_atom_site_aniso_U_11
_atom_site_aniso_U_22
_atom_site_aniso_U_33
_atom_site_aniso_U_23
_atom_site_aniso_U_13
_atom_site_aniso_U_12
F00E 0.0329(10) 0.0417(12) 0.0962(16) 0.0185(11) 0.0021(10) 0.0146(8)
F001 0.0285(8) 0.0442(10) 0.0344(8) 0.0077(7) 0.0093(7) -0.0021(7)
F1 0.0418(12) 0.259(5) 0.0478(13) 0.004(2) -0.0275(10) 0.017(2)
F2 0.0230(9) 0.0602(14) 0.1162(19) -0.0288(13) 0.0014(10) 0.0121(9)
F002 0.0391(9) 0.0532(11) 0.0338(9) -0.0037(8) -0.0145(7) -0.0103(8)
F3 0.0310(11) 0.0451(14) 0.192(3) -0.0048(17) 0.0054(14) -0.0199(10)
O00A 0.0223(9) 0.0372(11) 0.0251(9) 0.0001(8) 0.0032(7) 0.0035(8)
O00C 0.0185(8) 0.0474(13) 0.0386(10) 0.0068(10) -0.0024(8) -0.0014(9)
O00D 0.0294(9) 0.0536(14) 0.0225(9) -0.0015(9) 0.0062(7) -0.0015(9)
O00J 0.0497(13) 0.0286(13) 0.0542(14) -0.0044(10) 0.0148(11) -0.0126(10)
O1 0.0222(9) 0.0508(13) 0.0214(9) -0.0018(9) -0.0011(7) -0.0079(9)
O2 0.0238(8) 0.0266(10) 0.0157(8) 0.0022(7) -0.0014(6) 0.0003(7)
O3 0.0234(9) 0.0240(10) 0.0321(10) 0.0004(8) 0.0100(7) -0.0017(8)
O4 0.0174(8) 0.0210(10) 0.0317(9) -0.0038(7) 0.0050(7) 0.0032(7)
O5 0.0210(8) 0.0178(10) 0.0323(9) -0.0035(8) -0.0009(7) -0.0007(7)
O005 0.0274(9) 0.0220(10) 0.0258(9) -0.0045(8) -0.0075(7) -0.0002(7)
O6 0.0268(9) 0.0157(9) 0.0300(9) 0.0019(7) 0.0039(7) 0.0013(7)
O008 0.0280(9) 0.0246(10) 0.0218(8) 0.0012(8) -0.0045(7) 0.0033(8)
N00G 0.0170(9) 0.0203(11) 0.0188(9) 0.0001(8) 0.0006(7) -0.0007(8)
N00K 0.0205(10) 0.0179(11) 0.0193(10) -0.0003(8) -0.0023(8) 0.0029(8)
N1 0.0140(9) 0.0187(10) 0.0168(9) -0.0009(8) 0.0002(7) 0.0023(8)
N2 0.0153(9) 0.0142(10) 0.0153(9) -0.0010(8) 0.0003(7) -0.0007(8)
C00S 0.0177(12) 0.0220(14) 0.0202(12) -0.0005(10) 0.0042(9) 0.0005(10)
C00X 0.0185(11) 0.0192(13) 0.0203(11) -0.0001(10) -0.0009(9) -0.0003(10)
C00Z 0.0225(11) 0.0168(13) 0.0201(11) -0.0034(10) -0.0015(9) -0.0006(10)
C1 0.0147(11) 0.0215(13) 0.0191(11) -0.0026(10) -0.0021(9) -0.0040(10)
C01C 0.0270(12) 0.0141(13) 0.0237(12) -0.0011(10) 0.0001(10) -0.0003(10)
C01D 0.0229(12) 0.0185(14) 0.0240(12) -0.0019(10) 0.0029(10) -0.0006(10)
C01E 0.0248(12) 0.0164(13) 0.0199(12) 0.0014(10) 0.0027(9) -0.0019(10)
C01G 0.0281(13) 0.0165(13) 0.0200(12) 0.0029(10) -0.0025(10) 0.0024(10)
C01H 0.0216(11) 0.0212(13) 0.0226(12) -0.0022(10) 0.0003(9) 0.0021(10)
C01I 0.0247(12) 0.0201(14) 0.0184(11) 0.0028(10) -0.0003(9) 0.0015(10)
C01K 0.0275(14) 0.0300(16) 0.0286(14) -0.0055(12) -0.0066(11) -0.0018(12)
C01L 0.0240(12) 0.0275(15) 0.0297(14) 0.0069(12) -0.0020(10) 0.0026(11)
C01M 0.0223(13) 0.0303(16) 0.0271(13) -0.0026(11) -0.0016(10) 0.0075(11)
C01N 0.0228(12) 0.0296(16) 0.0318(14) -0.0013(12) 0.0056(11) -0.0008(11)
C01Q 0.0385(14) 0.0197(13) 0.0200(12) 0.0005(10) 0.0035(11) -0.0016(11)
C01R 0.0185(11) 0.0347(16) 0.0265(13) -0.0034(12) -0.0004(10) 0.0025(11)
C01T 0.0338(14) 0.0306(15) 0.0266(13) 0.0011(12) 0.0103(11) -0.0024(12)
C01U 0.0243(14) 0.051(2) 0.0356(15) 0.0006(14) 0.0073(12) 0.0069(13)
C01V 0.0279(14) 0.065(2) 0.0301(14) 0.0099(15) 0.0026(11) -0.0032(15)
C01W 0.0391(16) 0.0324(17) 0.0509(19) -0.0169(15) -0.0128(14) 0.0031(14)
C2 0.0163(11) 0.0228(13) 0.0185(11) -0.0031(10) -0.0015(9) -0.0001(10)
C3 0.0177(11) 0.0154(12) 0.0174(11) -0.0034(9) 0.0001(9) 0.0012(9)
C4 0.0202(11) 0.0136(12) 0.0191(11) -0.0029(9) 0.0017(9) 0.0004(9)
C5 0.0235(12) 0.0167(13) 0.0214(12) -0.0023(10) -0.0009(10) 0.0017(10)
C6 0.0298(13) 0.0171(13) 0.0194(12) 0.0012(10) 0.0022(10) 0.0001(10)
C7 0.0277(13) 0.0188(13) 0.0224(12) 0.0000(10) 0.0094(10) -0.0024(10)
C8 0.0185(11) 0.0166(12) 0.0251(12) -0.0020(10) 0.0032(9) 0.0012(9)
C9 0.0207(11) 0.0144(13) 0.0184(11) -0.0024(9) 0.0006(9) 0.0009(9)
C010 0.0254(12) 0.0219(14) 0.0230(13) 0.0001(11) 0.0016(10) -0.0064(11)
C10 0.0168(11) 0.0134(12) 0.0189(11) -0.0037(9) 0.0027(9) 0.0000(9)
C11 0.0138(10) 0.0170(12) 0.0179(11) -0.0007(9) 0.0000(9) 0.0028(9)
C12 0.0145(10) 0.0169(12) 0.0190(11) -0.0008(10) 0.0011(8) 0.0023(9)
C013 0.0226(12) 0.0200(14) 0.0185(12) 0.0019(10) 0.0002(9) 0.0028(10)
C13 0.0186(11) 0.0153(12) 0.0174(11) 0.0003(9) 0.0009(9) 0.0028(9)
C14 0.0226(12) 0.0173(12) 0.0177(11) 0.0017(10) 0.0008(9) 0.0058(10)
C15 0.0309(13) 0.0249(15) 0.0164(11) 0.0009(10) -0.0026(10) 0.0005(11)
C16 0.068(2) 0.0268(16) 0.0233(14) -0.0026(12) -0.0029(14) 0.0022(15)
C016 0.0305(14) 0.0288(17) 0.0199(12) -0.0032(11) 0.0035(10) -0.0042(12)
C017 0.0206(12) 0.0166(13) 0.0193(11) -0.0029(10) -0.0014(9) 0.0005(10)
C17 0.0186(11) 0.0163(12) 0.0190(11) 0.0009(9) 0.0031(9) -0.0014(9)
C18 0.0170(11) 0.0190(13) 0.0151(10) 0.0019(10) 0.0022(8) -0.0009(10)
C019 0.0239(12) 0.0125(12) 0.0224(12) -0.0023(10) 0.0028(9) -0.0003(10)
C19 0.0166(11) 0.0176(13) 0.0172(11) -0.0014(9) 0.0010(9) -0.0003(9)
C20 0.0208(12) 0.0193(13) 0.0150(11) 0.0004(10) 0.0017(9) -0.0002(10)
C21 0.0193(13) 0.0313(16) 0.0461(17) -0.0054(13) 0.0104(11) 0.0076(11)
C22 0.0353(17) 0.0335(18) 0.076(3) -0.0158(17) 0.0096(16) 0.0102(14)
C23 0.0184(11) 0.0153(13) 0.0166(11) 0.0039(9) 0.0021(9) 0.0001(10)
C24 0.0224(13) 0.0296(16) 0.0414(16) -0.0066(13) -0.0031(11) -0.0009(12)

loop_
_atom_type_symbol
_atom_type_description
_atom_type_scat_dispersion_real
_atom_type_scat_dispersion_imag
_atom_type_scat_source
C C 0.0181 0.0091 'International Tables Vol C Tables 4.2.6.8 and 6.1.1.4'
H H 0.0000 0.0000 'International Tables Vol C Tables 4.2.6.8 and 6.1.1.4'
F F 0.0727 0.0534 'International Tables Vol C Tables 4.2.6.8 and 6.1.1.4'
N N 0.0311 0.0180 'International Tables Vol C Tables 4.2.6.8 and 6.1.1.4'
O O 0.0492 0.0322 'International Tables Vol C Tables 4.2.6.8 and 6.1.1.4'

loop_
_geom_angle_atom_site_label_1
_geom_angle_atom_site_label_2
_geom_angle_atom_site_label_3
_geom_angle
C010 O00A C01U 116.6(2)
C14 O2 C15 116.50(19)
C20 O4 C21 115.8(2)
C00S O005 C01K 117.0(2)
C019 N00G C00Z 107.83(19)
C01G N00K C01M 110.77(19)
C01G N00K C017 110.10(18)
C01M N00K C017 111.25(18)
C10 N1 C9 107.74(18)
C1 N2 C11 110.73(17)
C17 N2 C1 110.80(17)
C17 N2 C11 110.52(17)
O005 C00S C013 110.7(2)
O008 C00S O005 124.3(2)
O008 C00S C013 125.0(2)
C017 C00X C01E 109.4(2)
N00G C00Z C017 123.1(2)
C01H C00Z N00G 110.4(2)
C01H C00Z C017 126.4(2)
N2 C1 C2 110.54(19)
C01Q C01C C019 117.4(2)
C01N C01D C01H 135.1(2)
C01N C01D C019 118.4(2)
C019 C01D C01H 106.4(2)
C00X C01E C01I 111.33(19)
C010 C01E C00X 115.0(2)
C010 C01E C01I 111.4(2)
N00K C01G C01I 112.32(19)
C00Z C01H C01D 107.0(2)
C00Z C01H C01R 121.8(2)
C01D C01H C01R 131.2(2)
C01G C01I C01E 110.0(2)
C01G C01I C013 112.4(2)
C013 C01I C01E 112.1(2)
O005 C01K C01W 106.3(2)
F00E C01L F001 106.9(2)
F00E C01L F002 106.7(2)
F00E C01L C016 114.3(2)
F001 C01L C016 111.8(2)
F002 C01L F001 105.4(2)
F002 C01L C016 111.2(2)
N00K C01M C01R 111.2(2)
C01T C01N C01D 119.2(2)
C01C C01Q C01T 121.3(2)
C01H C01R C01M 109.7(2)
C01N C01T C01Q 121.2(2)
O00A C01U C01V 111.4(3)
C3 C2 C1 109.42(19)
C4 C3 C2 130.7(2)
C10 C3 C2 122.6(2)
C10 C3 C4 106.73(19)
C5 C4 C3 134.5(2)
C5 C4 C9 119.1(2)
C9 C4 C3 106.4(2)
C6 C5 C4 118.7(2)
C5 C6 C7 121.4(2)
C8 C7 C6 121.2(2)
C7 C8 C9 117.5(2)
N1 C9 C4 108.2(2)
N1 C9 C8 129.6(2)
C8 C9 C4 122.2(2)
O00A C010 C01E 111.6(2)
O00D C010 O00A 124.6(2)
O00D C010 C01E 123.8(2)
N1 C10 C11 123.30(19)
C3 C10 N1 110.9(2)
C3 C10 C11 125.8(2)
N2 C11 C12 108.94(18)
C10 C11 N2 106.74(18)
C10 C11 C12 114.8(2)
C13 C12 C11 110.02(19)
C00S C013 C01I 112.7(2)
C12 C13 C18 112.24(18)
C14 C13 C12 110.55(19)
C14 C13 C18 113.41(19)
O1 C14 O2 124.4(2)
O1 C14 C13 124.4(2)
O2 C14 C13 111.24(19)
O2 C15 C16 110.7(2)
O00C C016 C01L 113.4(2)
O00J C016 O00C 131.9(3)
O00J C016 C01L 114.7(3)
N00K C017 C00X 109.38(18)
C00Z C017 N00K 107.22(19)
C00Z C017 C00X 115.4(2)
N2 C17 C18 112.91(18)
C17 C18 C13 109.48(18)
C17 C18 C19 113.2(2)
C19 C18 C13 111.75(19)
N00G C019 C01C 129.2(2)
N00G C019 C01D 108.3(2)
C01C C019 C01D 122.5(2)
C20 C19 C18 113.6(2)
O3 C20 O4 124.1(2)
O3 C20 C19 125.6(2)
O4 C20 C19 110.2(2)
O4 C21 C22 108.0(2)
O5 C23 O6 128.8(2)
O5 C23 C24 116.2(2)
O6 C23 C24 115.0(2)
F1 C24 F2 110.1(3)
F1 C24 F3 105.9(3)
F1 C24 C23 112.2(2)
F2 C24 F3 103.7(2)
F2 C24 C23 113.7(2)
F3 C24 C23 110.7(2)

loop_
_geom_bond_atom_site_label_1
_geom_bond_atom_site_label_2
_geom_bond_distance
F00E C01L 1.322(3)
F001 C01L 1.342(3)
F1 C24 1.281(4)
F2 C24 1.308(4)
F002 C01L 1.339(3)
F3 C24 1.336(4)
O00A C01U 1.455(3)
O00A C010 1.339(3)
O00C C016 1.242(4)
O00D C010 1.203(3)
O00J C016 1.233(4)
O1 C14 1.200(3)
O2 C14 1.338(3)
O2 C15 1.457(3)
O3 C20 1.207(3)
O4 C20 1.339(3)
O4 C21 1.453(3)
O5 C23 1.230(3)
O005 C00S 1.333(3)
O005 C01K 1.460(3)
O6 C23 1.246(3)
O008 C00S 1.208(3)
N00G C00Z 1.381(3)
N00G C019 1.381(3)
N00K C01G 1.506(3)
N00K C01M 1.507(3)
N00K C017 1.510(3)
N1 C9 1.381(3)
N1 C10 1.376(3)
N2 C1 1.510(3)
N2 C11 1.511(3)
N2 C17 1.509(3)
C00S C013 1.505(3)
C00X C01E 1.533(3)
C00X C017 1.526(3)
C00Z C01H 1.362(3)
C00Z C017 1.488(3)
C1 C2 1.525(3)
C01C C01Q 1.379(4)
C01C C019 1.397(3)
C01D C01H 1.433(3)
C01D C01N 1.407(4)
C01D C019 1.412(3)
C01E C01I 1.541(3)
C01E C010 1.512(3)
C01G C01I 1.527(3)
C01H C01R 1.503(3)
C01I C013 1.533(4)
C01K C01W 1.505(5)
C01L C016 1.546(4)
C01M C01R 1.522(4)
C01N C01T 1.379(4)
C01Q C01T 1.403(4)
C01U C01V 1.481(5)
C2 C3 1.497(3)
C3 C4 1.435(3)
C3 C10 1.359(3)
C4 C5 1.405(3)
C4 C9 1.413(3)
C5 C6 1.379(4)
C6 C7 1.404(4)
C7 C8 1.381(4)
C8 C9 1.395(3)
C10 C11 1.493(3)
C11 C12 1.527(3)
C12 C13 1.519(3)
C13 C14 1.516(3)
C13 C18 1.544(3)
C15 C16 1.500(4)
C17 C18 1.530(3)
C18 C19 1.535(4)
C19 C20 1.503(3)
C21 C22 1.493(5)
C23 C24 1.542(3)

loop_
_geom_hbond_atom_site_label_D
_geom_hbond_atom_site_label_H
_geom_hbond_atom_site_label_A
_geom_hbond_distance_DH
_geom_hbond_distance_HA
_geom_hbond_distance_DA
_geom_hbond_angle_DHA
_geom_hbond_site_symmetry_A
_geom_hbond_publ_flag
N00G H00G O00C 0.88 1.93 2.793(3) 165.6 2_545 yes
N00K H00K O00J 1.00 1.76 2.697(3) 153.6 . yes
N2 H2 O6 1.00 1.73 2.716(3) 167.9 . yes
